data_9011018
loop_
_publ_author_name
'Giglio, M.'

_publ_section_title
;
 Die kristallstruktur von Na2Zn(SO4)2*4H2O (Zn-blodit)
;
_journal_name_full 'Acta Crystallographica'
_journal_page_first 789
_journal_page_last 794
_journal_paper_doi 10.1107/S0365110X5800222X
_journal_volume 11
_journal_year 1958
_chemical_compound_source Synthetic
_chemical_formula_sum 'H8 Na2 O12 S2 Zn'
_chemical_name_mineral Changoite
_space_group_IT_number 14
_symmetry_space_group_name_Hall '-P 2yab'
_symmetry_space_group_name_H-M 'P 1 21/a 1'
_cell_angle_alpha 90
_cell_angle_beta 100.58
_cell_angle_gamma 90
_cell_formula_units_Z 2
_cell_length_a 11.05
_cell_length_b 8.23
_cell_length_c 5.54
_cell_volume 495.251
_database_code_amcsd 0009212
_exptl_crystal_density_diffrn 2.518
_cod_original_formula_sum 'Zn Na2 S2 O12 H8'
_cod_database_code 9011018

loop_
_space_group_symop_operation_xyz
x,y,z
1/2+x,1/2-y,z
1/2-x,1/2+y,-z
-x,-y,-z

loop_
_atom_site_label
_atom_site_fract_x
_atom_site_fract_y
_atom_site_fract_z
_atom_site_U_iso_or_equiv
_atom_site_type_symbol
_atom_site_attached_hydrogens
Zn 0.00000 0.00000 0.00000 0.00426 Zn 0
Na 0.36200 0.06500 0.12800 0.00426 Na 0
S 0.13400 0.29400 0.37400 0.00426 S 0
O1 0.27200 0.26700 0.34400 0.00426 O 0
O2 0.07800 0.40700 0.17800 0.00426 O 0
O3 0.07200 0.12600 0.31500 0.00426 O 0
O4 0.12600 0.32000 0.64800 0.00426 O 0
Wat1 0.15800 0.04100 0.87000 0.00426 O 2
Wat2 0.42600 0.28200 0.78400 0.00426 O 2

loop_
_cod_changelog_entry_id
_cod_changelog_entry_author
_cod_changelog_entry_date
_cod_changelog_entry_text
1
;cod-tools version 3.8.0
Id: cif_guess_AMCSD_atom_types 9574 2023-05-10 09:00:05Z saulius
;
2023-05-10T18:52:50+03:00
;Derived atom types and hydrogen counts
from atom names that follow the AMCSD naming convention
(Wat == water, O-H == hydroxyl).
;

loop_
_cod_related_entry_id
_cod_related_entry_database
_cod_related_entry_code
1 AMCSD 0009212
